data_1507597
loop_
_publ_author_name
'Hanhan, Nadine V.'
'Tang, Yng C.'
'Tran, Ngon T.'
'Franz, Annaliese K.'

_publ_section_title
;
 Scandium(III)-Catalyzed Enantioselective Allylation of Isatins Using
 Allylsilanes.
;
_journal_issue 9
_journal_name_full 'Organic letters'
_journal_page_first 2218
_journal_page_last 2221
_journal_paper_doi 10.1021/ol300496v
_journal_volume 14
_journal_year 2012
_chemical_formula_moiety 'C13 H14 Br N O2'
_chemical_formula_sum 'C13 H14 Br N O2'
_chemical_formula_weight 296.16
_chemical_name_common (R)-5-bromo-3-hydroxy-1-methyl-3-(2-methylallyl)indolin-2-one
_space_group_IT_number 19
_symmetry_cell_setting orthorhombic
_symmetry_space_group_name_Hall 'P 2ac 2ab'
_symmetry_space_group_name_H-M 'P 21 21 21'
_atom_sites_solution_hydrogens geom
_atom_sites_solution_primary direct
_atom_sites_solution_secondary difmap
_audit_creation_method SHELXL-97
_audit_update_record
;
2012-02-10 # Formatted by publCIF
;
_cell_angle_alpha 90.00
_cell_angle_beta 90.00
_cell_angle_gamma 90.00
_cell_formula_units_Z 4
_cell_length_a 8.0505(9)
_cell_length_b 10.4346(11)
_cell_length_c 15.1170(16)
_cell_measurement_reflns_used 6928
_cell_measurement_temperature 90(2)
_cell_measurement_theta_max 27.5
_cell_measurement_theta_min 2.5
_cell_volume 1269.9(2)
_computing_cell_refinement 'SAINT (Bruker, 2010)'
_computing_data_collection 'SMART (Bruker, 2005)'
_computing_data_reduction 'SAINT (Bruker, 2010)'
_computing_publication_material 'SHELXL-97 (Sheldrick, 2008)'
_computing_structure_refinement 'SHELXL-97 (Sheldrick, 2008)'
_computing_structure_solution 'SHELXS-97 (Sheldrick, 2008)'
_diffrn_ambient_temperature 90(2)
_diffrn_measured_fraction_theta_full 0.996
_diffrn_measured_fraction_theta_max 0.996
_diffrn_measurement_device_type 'Bruker SMART 1000'
_diffrn_measurement_method \w
_diffrn_radiation_monochromator graphite
_diffrn_radiation_source 'fine-focus sealed tube'
_diffrn_radiation_type MoK\a
_diffrn_radiation_wavelength 0.71073
_diffrn_reflns_av_R_equivalents 0.0335
_diffrn_reflns_av_sigmaI/netI 0.0392
_diffrn_reflns_limit_h_max 10
_diffrn_reflns_limit_h_min -9
_diffrn_reflns_limit_k_max 13
_diffrn_reflns_limit_k_min -13
_diffrn_reflns_limit_l_max 19
_diffrn_reflns_limit_l_min -19
_diffrn_reflns_number 11155
_diffrn_reflns_theta_full 27.49
_diffrn_reflns_theta_max 27.49
_diffrn_reflns_theta_min 2.37
_exptl_absorpt_coefficient_mu 3.226
_exptl_absorpt_correction_T_max 0.7060
_exptl_absorpt_correction_T_min 0.5331
_exptl_absorpt_correction_type multi-scan
_exptl_absorpt_process_details 'SADABS (Sheldrick, 2006)'
_exptl_crystal_colour colorless
_exptl_crystal_density_diffrn 1.549
_exptl_crystal_density_method 'not measured'
_exptl_crystal_description block
_exptl_crystal_F_000 600
_exptl_crystal_size_max 0.22
_exptl_crystal_size_mid 0.19
_exptl_crystal_size_min 0.12
_refine_diff_density_max 0.334
_refine_diff_density_min -0.386
_refine_diff_density_rms 0.053
_refine_ls_abs_structure_details 'Flack H D (1983), Acta Cryst. A39, 876-881'
_refine_ls_abs_structure_Flack -0.001(7)
_refine_ls_extinction_method none
_refine_ls_goodness_of_fit_ref 1.009
_refine_ls_hydrogen_treatment mixed
_refine_ls_matrix_type full
_refine_ls_number_parameters 210
_refine_ls_number_reflns 2880
_refine_ls_number_restraints 0
_refine_ls_restrained_S_all 1.009
_refine_ls_R_factor_all 0.0242
_refine_ls_R_factor_gt 0.0211
_refine_ls_shift/su_max 0.000
_refine_ls_shift/su_mean 0.000
_refine_ls_structure_factor_coef Fsqd
_refine_ls_weighting_details 'calc w=1/[\s^2^(Fo^2^)+(0.0184P)^2^+0.0000P] where P=(Fo^2^+2Fc^2^)/3'
_refine_ls_weighting_scheme calc
_refine_ls_wR_factor_gt 0.0476
_refine_ls_wR_factor_ref 0.0486
_reflns_number_gt 2683
_reflns_number_total 2880
_reflns_threshold_expression >2sigma(I)
_cod_data_source_file ol300496v_si_001.cif
_cod_data_source_block a2
_cod_database_code 1507597

loop_
_symmetry_equiv_pos_as_xyz
'x, y, z'
'-x+1/2, -y, z+1/2'
'-x, y+1/2, -z+1/2'
'x+1/2, -y+1/2, -z'

loop_
_atom_site_label
_atom_site_type_symbol
_atom_site_fract_x
_atom_site_fract_y
_atom_site_fract_z
_atom_site_U_iso_or_equiv
_atom_site_adp_type
_atom_site_occupancy
_atom_site_symmetry_multiplicity
_atom_site_calc_flag
N1 N 0.8085(2) 0.98629(14) 0.11630(10) 0.0167(3) Uani 1 1 d
C1 C 0.8614(2) 0.97363(17) 0.20153(12) 0.0141(4) Uani 1 1 d
O1 O 0.88486(16) 1.06026(14) 0.25412(8) 0.0189(3) Uani 1 1 d
C2 C 0.8902(2) 0.82983(18) 0.22100(12) 0.0131(4) Uani 1 1 d
O2 O 1.06222(17) 0.81995(14) 0.24088(9) 0.0160(3) Uani 1 1 d
H2 H 1.071(4) 0.750(3) 0.251(2) 0.043(9) Uiso 1 1 d
C3 C 0.8438(2) 0.76947(18) 0.13312(12) 0.0139(4) Uani 1 1 d
C4 C 0.8439(2) 0.64180(18) 0.10695(12) 0.0156(4) Uani 1 1 d
H4 H 0.884(2) 0.574(2) 0.1479(13) 0.013(5) Uiso 1 1 d
C5 C 0.7949(2) 0.61633(17) 0.01994(13) 0.0186(3) Uani 1 1 d
Br5 Br 0.79528(3) 0.443484(19) -0.020058(13) 0.02701(7) Uani 1 1 d
C6 C 0.7466(2) 0.7113(2) -0.03812(12) 0.0215(4) Uani 1 1 d
H6 H 0.717(3) 0.687(2) -0.0942(14) 0.025(6) Uiso 1 1 d
C7 C 0.7459(2) 0.83971(19) -0.01114(13) 0.0210(4) Uani 1 1 d
H7 H 0.710(3) 0.905(2) -0.0507(15) 0.024(6) Uiso 1 1 d
C8 C 0.7970(3) 0.86501(17) 0.07455(11) 0.0164(4) Uani 1 1 d
C9 C 0.7799(3) 1.1083(2) 0.07247(14) 0.0235(4) Uani 1 1 d
H9A H 0.807(3) 1.175(2) 0.1117(13) 0.018(5) Uiso 1 1 d
H9B H 0.852(3) 1.121(3) 0.0242(18) 0.040(7) Uiso 1 1 d
H9C H 0.675(3) 1.114(2) 0.0517(16) 0.026(7) Uiso 1 1 d
C10 C 0.7864(3) 0.78595(18) 0.30128(12) 0.0166(4) Uani 1 1 d
H10A H 0.815(3) 0.701(2) 0.3111(13) 0.020(5) Uiso 1 1 d
H10B H 0.826(2) 0.8322(19) 0.3490(13) 0.006(5) Uiso 1 1 d
C11 C 0.6004(3) 0.8011(2) 0.29339(13) 0.0190(4) Uani 1 1 d
C12 C 0.5074(3) 0.6985(3) 0.24421(19) 0.0305(5) Uani 1 1 d
H12A H 0.537(5) 0.696(4) 0.175(3) 0.096(13) Uiso 1 1 d
H12B H 0.381(4) 0.709(3) 0.2450(19) 0.054(9) Uiso 1 1 d
H12C H 0.535(3) 0.621(3) 0.2713(19) 0.037(8) Uiso 1 1 d
C13 C 0.5222(3) 0.8970(2) 0.33217(16) 0.0263(5) Uani 1 1 d
H13A H 0.403(3) 0.906(2) 0.3247(15) 0.022(6) Uiso 1 1 d
H13B H 0.586(3) 0.960(2) 0.3667(15) 0.027(6) Uiso 1 1 d

loop_
_atom_site_aniso_label
_atom_site_aniso_U_11
_atom_site_aniso_U_22
_atom_site_aniso_U_33
_atom_site_aniso_U_23
_atom_site_aniso_U_13
_atom_site_aniso_U_12
N1 0.0196(9) 0.0113(7) 0.0193(7) 0.0024(6) -0.0025(7) 0.0007(7)
C1 0.0105(8) 0.0122(9) 0.0195(8) 0.0007(7) 0.0006(7) -0.0009(7)
O1 0.0192(7) 0.0123(6) 0.0252(6) -0.0019(6) -0.0032(5) -0.0005(6)
C2 0.0113(9) 0.0110(9) 0.0171(8) 0.0007(7) -0.0017(7) -0.0003(7)
O2 0.0142(7) 0.0129(7) 0.0208(7) 0.0014(6) -0.0023(5) 0.0010(6)
C3 0.0110(9) 0.0152(9) 0.0155(8) 0.0001(7) 0.0004(7) -0.0018(7)
C4 0.0165(10) 0.0130(9) 0.0173(8) 0.0007(7) -0.0001(7) -0.0013(7)
C5 0.0174(9) 0.0172(8) 0.0213(8) -0.0048(7) 0.0003(11) -0.0033(8)
Br5 0.03557(12) 0.02028(10) 0.02517(9) -0.00985(8) -0.00052(10) -0.00436(10)
C6 0.0209(11) 0.0272(11) 0.0165(9) -0.0028(8) -0.0027(7) -0.0053(8)
C7 0.0220(11) 0.0229(10) 0.0180(8) 0.0045(8) -0.0051(7) -0.0025(7)
C8 0.0137(9) 0.0169(9) 0.0186(8) -0.0001(7) -0.0008(9) -0.0016(9)
C9 0.0287(13) 0.0163(9) 0.0256(10) 0.0062(8) -0.0057(11) 0.0015(10)
C10 0.0221(10) 0.0116(9) 0.0162(8) 0.0011(7) -0.0024(9) -0.0023(9)
C11 0.0188(10) 0.0194(10) 0.0187(9) 0.0021(8) 0.0044(8) -0.0057(9)
C12 0.0205(12) 0.0352(14) 0.0358(12) -0.0090(11) 0.0040(9) -0.0096(10)
C13 0.0220(13) 0.0243(11) 0.0327(11) 0.0031(9) 0.0029(10) 0.0025(9)

loop_
_atom_type_symbol
_atom_type_description
_atom_type_scat_dispersion_real
_atom_type_scat_dispersion_imag
_atom_type_scat_source
C C 0.0033 0.0016 'International Tables Vol C Tables 4.2.6.8 and 6.1.1.4'
H H 0.0000 0.0000 'International Tables Vol C Tables 4.2.6.8 and 6.1.1.4'
N N 0.0061 0.0033 'International Tables Vol C Tables 4.2.6.8 and 6.1.1.4'
O O 0.0106 0.0060 'International Tables Vol C Tables 4.2.6.8 and 6.1.1.4'
Br Br -0.2901 2.4595 'International Tables Vol C Tables 4.2.6.8 and 6.1.1.4'

loop_
_geom_angle_atom_site_label_1
_geom_angle_atom_site_label_2
_geom_angle_atom_site_label_3
_geom_angle
C1 N1 C8 110.79(14)
C1 N1 C9 124.40(16)
C8 N1 C9 124.66(15)
O1 C1 N1 126.39(17)
O1 C1 C2 124.90(16)
N1 C1 C2 108.71(15)
O2 C2 C3 113.28(15)
O2 C2 C10 109.87(15)
C3 C2 C10 115.61(16)
O2 C2 C1 104.88(15)
C3 C2 C1 101.49(14)
C10 C2 C1 110.89(15)
C2 O2 H2 102(2)
C8 C3 C4 120.53(16)
C8 C3 C2 109.14(16)
C4 C3 C2 130.33(17)
C5 C4 C3 116.73(17)
C5 C4 H4 123.0(12)
C3 C4 H4 120.1(12)
C6 C5 C4 122.76(17)
C6 C5 Br5 118.64(14)
C4 C5 Br5 118.60(14)
C5 C6 C7 120.21(17)
C5 C6 H6 117.7(14)
C7 C6 H6 122.1(14)
C8 C7 C6 116.98(17)
C8 C7 H7 122.8(14)
C6 C7 H7 120.3(14)
C7 C8 C3 122.78(17)
C7 C8 N1 127.34(17)
C3 C8 N1 109.88(15)
N1 C9 H9A 108.8(13)
N1 C9 H9B 112.2(16)
H9A C9 H9B 104(2)
N1 C9 H9C 111.1(16)
H9A C9 H9C 113(2)
H9B C9 H9C 107(2)
C11 C10 C2 116.34(17)
C11 C10 H10A 111.2(14)
C2 C10 H10A 105.8(13)
C11 C10 H10B 110.5(12)
C2 C10 H10B 105.8(12)
H10A C10 H10B 106.7(17)
C13 C11 C12 121.5(2)
C13 C11 C10 121.1(2)
C12 C11 C10 117.3(2)
C11 C12 H12A 113(2)
C11 C12 H12B 114.3(17)
H12A C12 H12B 104(2)
C11 C12 H12C 106.3(17)
H12A C12 H12C 111(3)
H12B C12 H12C 109(2)
C11 C13 H13A 119.5(14)
C11 C13 H13B 119.4(14)
H13A C13 H13B 121(2)

loop_
_geom_bond_atom_site_label_1
_geom_bond_atom_site_label_2
_geom_bond_distance
N1 C1 1.363(2)
N1 C8 1.417(2)
N1 C9 1.454(2)
C1 O1 1.219(2)
C1 C2 1.547(3)
C2 O2 1.421(2)
C2 C3 1.517(2)
C2 C10 1.543(3)
O2 H2 0.74(3)
C3 C8 1.386(3)
C3 C4 1.390(3)
C4 C5 1.399(3)
C4 H4 0.99(2)
C5 C6 1.380(3)
C5 Br5 1.9022(18)
C6 C7 1.401(3)
C6 H6 0.92(2)
C7 C8 1.384(3)
C7 H7 0.95(2)
C9 H9A 0.94(2)
C9 H9B 0.94(3)
C9 H9C 0.90(2)
C10 C11 1.511(3)
C10 H10A 0.93(2)
C10 H10B 0.93(2)
C11 C13 1.320(3)
C11 C12 1.503(3)
C12 H12A 1.07(4)
C12 H12B 1.03(3)
C12 H12C 0.93(3)
C13 H13A 0.97(2)
C13 H13B 0.98(2)

loop_
_geom_torsion_atom_site_label_1
_geom_torsion_atom_site_label_2
_geom_torsion_atom_site_label_3
_geom_torsion_atom_site_label_4
_geom_torsion
C8 N1 C1 O1 179.35(19)
C9 N1 C1 O1 3.6(3)
C8 N1 C1 C2 0.3(2)
C9 N1 C1 C2 -175.52(19)
O1 C1 C2 O2 -61.2(2)
N1 C1 C2 O2 117.93(16)
O1 C1 C2 C3 -179.28(17)
N1 C1 C2 C3 -0.19(19)
O1 C1 C2 C10 57.4(2)
N1 C1 C2 C10 -123.53(17)
O2 C2 C3 C8 -111.85(18)
C10 C2 C3 C8 120.09(19)
C1 C2 C3 C8 0.0(2)
O2 C2 C3 C4 67.7(3)
C10 C2 C3 C4 -60.4(3)
C1 C2 C3 C4 179.58(19)
C8 C3 C4 C5 0.0(3)
C2 C3 C4 C5 -179.54(18)
C3 C4 C5 C6 -0.6(3)
C3 C4 C5 Br5 179.22(14)
C4 C5 C6 C7 0.3(3)
Br5 C5 C6 C7 -179.56(15)
C5 C6 C7 C8 0.7(3)
C6 C7 C8 C3 -1.4(3)
C6 C7 C8 N1 179.3(2)
C4 C3 C8 C7 1.1(3)
C2 C3 C8 C7 -179.31(18)
C4 C3 C8 N1 -179.47(18)
C2 C3 C8 N1 0.1(2)
C1 N1 C8 C7 179.1(2)
C9 N1 C8 C7 -5.1(3)
C1 N1 C8 C3 -0.3(2)
C9 N1 C8 C3 175.5(2)
O2 C2 C10 C11 175.10(16)
C3 C2 C10 C11 -55.2(2)
C1 C2 C10 C11 59.6(2)
C2 C10 C11 C13 -101.5(2)
C2 C10 C11 C12 82.0(2)

loop_
_cod_related_entry_id
_cod_related_entry_database
_cod_related_entry_code
1 ChemSpider 30651855
